data_4084569
loop_
_publ_author_name
'Blaya, Mar\'ia'
'Bautista, Delia'
'Gil-Rubio, Juan'
'Vicente, Jos\'e'

_publ_section_title
;
 Synthesis of Au(I) Trifluoromethyl Complexes. Oxidation to Au(III) and
 Reductive Elimination of Halotrifluoromethanes
;
_journal_issue 22
_journal_name_full Organometallics
_journal_page_first 6358
_journal_paper_doi 10.1021/om500669j
_journal_volume 33
_journal_year 2014
_chemical_formula_sum 'C4 H9 Au F3 P'
_chemical_formula_weight 342.05
_chemical_name_systematic
;
 ?
;
_space_group_crystal_system orthorhombic
_space_group_IT_number 52
_space_group_name_Hall '-P 2a 2bc'
_space_group_name_H-M_alt 'P n n a'
_symmetry_space_group_name_Hall '-P 2a 2bc'
_symmetry_space_group_name_H-M 'P n n a'
_atom_sites_solution_hydrogens geom
_audit_creation_method SHELXL-2013
_cell_angle_alpha 90
_cell_angle_beta 90
_cell_angle_gamma 90
_cell_formula_units_Z 24
_cell_length_a 11.7205(6)
_cell_length_b 34.9552(16)
_cell_length_c 11.7241(6)
_cell_measurement_reflns_used 9887
_cell_measurement_temperature 100(2)
_cell_measurement_theta_max 30.48
_cell_measurement_theta_min 2.45
_cell_volume 4803.3(4)
_computing_cell_refinement 'SAINT V8.27B (Bruker AXS Inc., 2011)'
_computing_data_collection 'APEX2 2013.2 (Bruker AXS Inc.)'
_computing_data_reduction 'SAINT V8.27B (Bruker AXS Inc., 2011)'
_computing_molecular_graphics 'Bruker SHELXTL'
_computing_publication_material 'Bruker SHELXTL'
_computing_structure_refinement 'SHELXL-2013 (Sheldrick, 2013)'
_computing_structure_solution 'SHELXS-97 (Sheldrick, 2008)'
_diffrn_ambient_temperature 100(2)
_diffrn_detector_area_resol_mean 10.4167
_diffrn_measured_fraction_theta_full 1.000
_diffrn_measured_fraction_theta_max 1.000
_diffrn_measurement_device_type 'Bruker D8 QUEST'
_diffrn_measurement_method \w-scans
_diffrn_radiation_type MoK\a
_diffrn_radiation_wavelength 0.71073
_diffrn_reflns_av_R_equivalents 0.0762
_diffrn_reflns_av_unetI/netI 0.0397
_diffrn_reflns_Laue_measured_fraction_full 1.000
_diffrn_reflns_Laue_measured_fraction_max 1.000
_diffrn_reflns_limit_h_max 15
_diffrn_reflns_limit_h_min -14
_diffrn_reflns_limit_k_max 44
_diffrn_reflns_limit_k_min -41
_diffrn_reflns_limit_l_max 15
_diffrn_reflns_limit_l_min -15
_diffrn_reflns_number 49106
_diffrn_reflns_point_group_measured_fraction_full 1.000
_diffrn_reflns_point_group_measured_fraction_max 1.000
_diffrn_reflns_theta_full 26.000
_diffrn_reflns_theta_max 27.103
_diffrn_reflns_theta_min 2.331
_diffrn_source 'high brilliance microfocus sealed tube '
_exptl_absorpt_coefficient_mu 18.545
_exptl_absorpt_correction_T_max 0.9011
_exptl_absorpt_correction_T_min 0.1837
_exptl_absorpt_correction_type multi-scan
_exptl_absorpt_process_details SADABS
_exptl_crystal_colour colourless
_exptl_crystal_density_diffrn 2.838
_exptl_crystal_description block
_exptl_crystal_F_000 3696
_exptl_crystal_size_max 0.220
_exptl_crystal_size_mid 0.170
_exptl_crystal_size_min 0.100
_refine_diff_density_max 2.151
_refine_diff_density_min -2.207
_refine_diff_density_rms 0.259
_refine_ls_extinction_method none
_refine_ls_goodness_of_fit_ref 1.058
_refine_ls_hydrogen_treatment constr
_refine_ls_matrix_type full
_refine_ls_number_parameters 253
_refine_ls_number_reflns 5298
_refine_ls_number_restraints 0
_refine_ls_restrained_S_all 1.058
_refine_ls_R_factor_all 0.0488
_refine_ls_R_factor_gt 0.0377
_refine_ls_shift/su_max 0.016
_refine_ls_shift/su_mean 0.003
_refine_ls_structure_factor_coef Fsqd
_refine_ls_weighting_details 'w=1/[\s^2^(Fo^2^)+(0.0267P)^2^+81.4308P] where P=(Fo^2^+2Fc^2^)/3'
_refine_ls_weighting_scheme calc
_refine_ls_wR_factor_gt 0.0833
_refine_ls_wR_factor_ref 0.0875
_reflns_Friedel_coverage 0.000
_reflns_number_gt 4415
_reflns_number_total 5298
_reflns_threshold_expression 'I > 2\s(I)'
_cod_data_source_file om500669j_si_002.cif
_cod_data_source_block mbm321_1_0m_si
_cod_depositor_comments 'Adding full bibliography for 4084565--4084575.cif.'
_cod_database_code 4084569
_shelx_space_group_comment
;
The symmetry employed for this shelxl refinement is uniquely defined
by the following loop, which should always be used as a source of
symmetry information in preference to the above space-group names.
They are only intended as comments.
;
_shelx_estimated_absorpt_t_min 0.106
_shelx_estimated_absorpt_t_max 0.259
_shelxl_version_number 2013-4

loop_
_space_group_symop_operation_xyz
'x, y, z'
'-x+1/2, -y, z'
'-x+1/2, y+1/2, -z+1/2'
'x, -y+1/2, -z+1/2'
'-x, -y, -z'
'x-1/2, y, -z'
'x-1/2, -y-1/2, z-1/2'
'-x, y-1/2, z-1/2'

loop_
_atom_site_label
_atom_site_type_symbol
_atom_site_fract_x
_atom_site_fract_y
_atom_site_fract_z
_atom_site_U_iso_or_equiv
_atom_site_adp_type
_atom_site_occupancy
_atom_site_site_symmetry_order
_atom_site_calc_flag
_atom_site_refinement_flags_posn
_atom_site_refinement_flags_adp
Au1 Au 0.89689(3) 0.12354(2) 0.16978(3) 0.01434(9) Uani 1 1 d . .
P1 P 0.79780(19) 0.09338(6) 0.02736(18) 0.0155(4) Uani 1 1 d . .
C1 C 0.9838(8) 0.1541(2) 0.2936(7) 0.0172(17) Uani 1 1 d . .
F1 F 1.0981(5) 0.15520(19) 0.2837(5) 0.0391(15) Uani 1 1 d . .
F2 F 0.9536(6) 0.19188(15) 0.3013(5) 0.0367(15) Uani 1 1 d . .
F3 F 0.9675(6) 0.14151(16) 0.4046(4) 0.0365(15) Uani 1 1 d . .
C2 C 0.6999(8) 0.1249(2) -0.0468(7) 0.022(2) Uani 1 1 d . .
H2A H 0.6584 0.1103 -0.1050 0.033 Uiso 1 1 calc R U
H2B H 0.7429 0.1456 -0.0833 0.033 Uiso 1 1 calc R U
H2C H 0.6456 0.1357 0.0079 0.033 Uiso 1 1 calc R U
C3 C 0.7097(8) 0.0541(3) 0.0740(8) 0.025(2) Uani 1 1 d . .
H3A H 0.6732 0.0422 0.0077 0.037 Uiso 1 1 calc R U
H3B H 0.6509 0.0636 0.1262 0.037 Uiso 1 1 calc R U
H3C H 0.7571 0.0352 0.1134 0.037 Uiso 1 1 calc R U
C4 C 0.8841(8) 0.0733(3) -0.0856(8) 0.027(2) Uani 1 1 d . .
H4A H 0.9384 0.0550 -0.0532 0.040 Uiso 1 1 calc R U
H4B H 0.9260 0.0939 -0.1241 0.040 Uiso 1 1 calc R U
H4C H 0.8348 0.0603 -0.1407 0.040 Uiso 1 1 calc R U
Au2 Au 0.56604(3) 0.21549(2) 0.33493(3) 0.01311(9) Uani 1 1 d . .
P2 P 0.68035(18) 0.24543(6) 0.46502(17) 0.0133(4) Uani 1 1 d . .
C11 C 0.4639(8) 0.1846(2) 0.2259(7) 0.0166(17) Uani 1 1 d . .
F4 F 0.4086(5) 0.15433(16) 0.2730(5) 0.0362(15) Uani 1 1 d . .
F5 F 0.3763(5) 0.20504(17) 0.1741(5) 0.0404(16) Uani 1 1 d . .
F6 F 0.5173(6) 0.16879(19) 0.1351(6) 0.0480(18) Uani 1 1 d . .
C12 C 0.7742(8) 0.2136(3) 0.5410(8) 0.0232(19) Uani 1 1 d . .
H12A H 0.8152 0.2280 0.6000 0.035 Uiso 1 1 calc R U
H12B H 0.8292 0.2024 0.4877 0.035 Uiso 1 1 calc R U
H12C H 0.7294 0.1932 0.5768 0.035 Uiso 1 1 calc R U
C13 C 0.7750(8) 0.2808(2) 0.4038(7) 0.0198(18) Uani 1 1 d . .
H13A H 0.8222 0.2920 0.4641 0.030 Uiso 1 1 calc R U
H13B H 0.7298 0.3009 0.3672 0.030 Uiso 1 1 calc R U
H13C H 0.8242 0.2686 0.3469 0.030 Uiso 1 1 calc R U
C14 C 0.6042(8) 0.2696(3) 0.5777(8) 0.024(2) Uani 1 1 d . .
H14A H 0.5591 0.2510 0.6209 0.035 Uiso 1 1 calc R U
H14B H 0.5533 0.2889 0.5446 0.035 Uiso 1 1 calc R U
H14C H 0.6589 0.2821 0.6288 0.035 Uiso 1 1 calc R U
Au3 Au 0.88499(3) 0.05213(2) 0.32643(3) 0.01514(9) Uani 1 1 d . .
P3 P 0.74381(19) 0.07694(6) 0.43936(19) 0.0168(4) Uani 1 1 d . .
C21 C 1.0149(8) 0.0272(2) 0.2342(8) 0.0203(19) Uani 1 1 d . .
F7 F 0.9893(5) 0.01636(18) 0.1266(5) 0.0404(15) Uani 1 1 d . .
F8 F 1.1107(5) 0.04939(16) 0.2195(6) 0.0386(15) Uani 1 1 d . .
F9 F 1.0589(6) -0.00575(17) 0.2810(5) 0.0460(18) Uani 1 1 d . .
C22 C 0.7958(10) 0.0899(3) 0.5793(8) 0.031(2) Uani 1 1 d . .
H22A H 0.7327 0.1001 0.6250 0.047 Uiso 1 1 calc R U
H22B H 0.8553 0.1095 0.5718 0.047 Uiso 1 1 calc R U
H22C H 0.8276 0.0673 0.6170 0.047 Uiso 1 1 calc R U
C23 C 0.6271(9) 0.0449(3) 0.4652(11) 0.041(3) Uani 1 1 d . .
H23A H 0.6553 0.0218 0.5035 0.061 Uiso 1 1 calc R U
H23B H 0.5917 0.0378 0.3925 0.061 Uiso 1 1 calc R U
H23C H 0.5704 0.0575 0.5138 0.061 Uiso 1 1 calc R U
C24 C 0.6742(9) 0.1200(3) 0.3857(9) 0.032(2) Uani 1 1 d . .
H24A H 0.6273 0.1134 0.3193 0.048 Uiso 1 1 calc R U
H24B H 0.7322 0.1387 0.3634 0.048 Uiso 1 1 calc R U
H24C H 0.6257 0.1309 0.4456 0.048 Uiso 1 1 calc R U

loop_
_atom_site_aniso_label
_atom_site_aniso_U_11
_atom_site_aniso_U_22
_atom_site_aniso_U_33
_atom_site_aniso_U_23
_atom_site_aniso_U_13
_atom_site_aniso_U_12
Au1 0.01530(17) 0.01433(16) 0.01339(16) -0.00043(11) -0.00241(13) -0.00050(12)
P1 0.0150(11) 0.0163(10) 0.0153(10) -0.0023(8) -0.0031(9) 0.0018(8)
C1 0.023(5) 0.016(4) 0.013(4) 0.000(3) -0.001(4) -0.002(3)
F1 0.021(3) 0.060(4) 0.036(3) -0.020(3) -0.002(3) -0.004(3)
F2 0.056(4) 0.022(3) 0.032(3) -0.005(2) -0.016(3) 0.001(3)
F3 0.057(4) 0.037(3) 0.016(3) 0.005(2) -0.007(3) -0.017(3)
C2 0.028(5) 0.022(4) 0.017(4) -0.002(3) -0.015(4) 0.005(4)
C3 0.025(5) 0.028(5) 0.021(5) 0.006(4) -0.007(4) -0.012(4)
C4 0.025(5) 0.027(5) 0.028(5) -0.012(4) 0.001(4) 0.006(4)
Au2 0.01306(17) 0.01363(16) 0.01264(15) 0.00072(12) -0.00089(12) -0.00074(11)
P2 0.0121(10) 0.0160(10) 0.0120(9) 0.0008(8) 0.0008(8) -0.0007(8)
C11 0.021(5) 0.016(4) 0.012(4) 0.003(3) 0.001(4) -0.003(3)
F4 0.046(4) 0.032(3) 0.030(3) 0.007(3) -0.010(3) -0.023(3)
F5 0.038(4) 0.033(3) 0.051(4) -0.008(3) -0.031(3) -0.002(3)
F6 0.040(4) 0.064(4) 0.040(4) -0.034(3) 0.021(3) -0.020(3)
C12 0.020(5) 0.031(5) 0.019(4) 0.000(4) -0.003(4) 0.002(4)
C13 0.013(5) 0.027(5) 0.019(4) 0.003(3) -0.003(4) -0.003(4)
C14 0.024(5) 0.025(5) 0.021(5) -0.002(4) 0.007(4) -0.005(4)
Au3 0.01645(18) 0.01468(16) 0.01428(16) -0.00043(11) 0.00217(13) 0.00242(12)
P3 0.0148(11) 0.0171(10) 0.0183(11) -0.0040(8) 0.0027(9) -0.0004(9)
C21 0.020(5) 0.017(4) 0.024(5) 0.003(3) 0.003(4) 0.001(4)
F7 0.036(4) 0.056(4) 0.029(3) -0.018(3) 0.000(3) 0.011(3)
F8 0.021(3) 0.032(3) 0.063(4) -0.007(3) 0.014(3) -0.005(3)
F9 0.061(5) 0.037(3) 0.040(3) 0.019(3) 0.028(3) 0.031(3)
C22 0.038(6) 0.038(6) 0.017(5) -0.005(4) 0.000(4) -0.001(5)
C23 0.023(5) 0.039(6) 0.060(8) -0.021(5) 0.019(5) -0.012(5)
C24 0.030(6) 0.040(6) 0.026(5) -0.002(4) 0.000(4) 0.015(5)

loop_
_atom_type_symbol
_atom_type_description
_atom_type_scat_dispersion_real
_atom_type_scat_dispersion_imag
_atom_type_scat_source
C C 0.0033 0.0016 'International Tables Vol C Tables 4.2.6.8 and 6.1.1.4'
H H 0.0000 0.0000 'International Tables Vol C Tables 4.2.6.8 and 6.1.1.4'
F F 0.0171 0.0103 'International Tables Vol C Tables 4.2.6.8 and 6.1.1.4'
P P 0.1023 0.0942 'International Tables Vol C Tables 4.2.6.8 and 6.1.1.4'
Au Au -2.0133 8.8022 'International Tables Vol C Tables 4.2.6.8 and 6.1.1.4'

loop_
_geom_angle_atom_site_label_1
_geom_angle_atom_site_label_2
_geom_angle_atom_site_label_3
_geom_angle
_geom_angle_site_symmetry_3
C1 Au1 P1 176.4(2) .
C1 Au1 Au3 91.2(2) .
P1 Au1 Au3 92.21(5) .
C3 P1 C4 104.3(5) .
C3 P1 C2 104.2(5) .
C4 P1 C2 103.8(5) .
C3 P1 Au1 114.8(3) .
C4 P1 Au1 115.4(3) .
C2 P1 Au1 113.0(3) .
F1 C1 F2 103.6(7) .
F1 C1 F3 103.2(7) .
F2 C1 F3 102.0(6) .
F1 C1 Au1 116.4(6) .
F2 C1 Au1 114.6(6) .
F3 C1 Au1 115.3(5) .
C11 Au2 P2 175.4(2) .
C11 Au2 Au2 90.5(2) 4
P2 Au2 Au2 94.11(5) 4
C12 P2 C14 103.2(4) .
C12 P2 C13 104.1(4) .
C14 P2 C13 105.9(4) .
C12 P2 Au2 114.0(3) .
C14 P2 Au2 114.4(3) .
C13 P2 Au2 114.1(3) .
F6 C11 F4 102.8(7) .
F6 C11 F5 102.0(7) .
F4 C11 F5 103.0(7) .
F6 C11 Au2 115.8(6) .
F4 C11 Au2 115.7(5) .
F5 C11 Au2 115.6(5) .
C21 Au3 P3 175.9(2) .
C21 Au3 Au1 89.8(2) .
P3 Au3 Au1 94.02(6) .
C23 P3 C22 105.1(5) .
C23 P3 C24 103.4(6) .
C22 P3 C24 104.9(5) .
C23 P3 Au3 114.4(3) .
C22 P3 Au3 112.1(4) .
C24 P3 Au3 115.9(3) .
F7 C21 F9 102.9(7) .
F7 C21 F8 102.8(7) .
F9 C21 F8 102.5(7) .
F7 C21 Au3 116.4(6) .
F9 C21 Au3 115.0(6) .
F8 C21 Au3 115.4(6) .

loop_
_geom_bond_atom_site_label_1
_geom_bond_atom_site_label_2
_geom_bond_distance
_geom_bond_site_symmetry_2
Au1 C1 2.070(8) .
Au1 P1 2.291(2) .
Au1 Au3 3.1020(4) .
P1 C3 1.802(9) .
P1 C4 1.808(9) .
P1 C2 1.812(8) .
C1 F1 1.344(10) .
C1 F2 1.371(10) .
C1 F3 1.387(9) .
Au2 C11 2.056(8) .
Au2 P2 2.284(2) .
Au2 Au2 3.1282(6) 4
P2 C12 1.800(9) .
P2 C14 1.804(9) .
P2 C13 1.809(9) .
C11 F6 1.354(10) .
C11 F4 1.359(10) .
C11 F5 1.390(10) .
Au3 C21 2.062(9) .
Au3 P3 2.290(2) .
P3 C23 1.794(10) .
P3 C22 1.808(9) .
P3 C24 1.823(10) .
C21 F7 1.350(11) .
C21 F9 1.375(10) .
C21 F8 1.376(10) .
